data_2008936
loop_
_publ_author_name
'Argay, Gyula'
'K\'alm\'an, Alajos'
'Leovac, Vukadin M.'

_publ_section_title
;
 [Fe(H<i>L</i>)Cl~2~]^.^EtOH, where H<i>L</i> is the monoanion of
 benzoylacetone <i>S</i>-<i>n</i>-propylisothiosemicarbazone
;
_journal_issue 9
_journal_name_full 'Acta Crystallographica Section C'
_journal_page_first 1440
_journal_page_last 1443
_journal_paper_doi 10.1107/S0108270199007647
_journal_volume 55
_journal_year 1999
_chemical_formula_iupac '[Fe (C14 H18 N3 O S) Cl2], C2 H6 O'
_chemical_formula_moiety '[C14 H18 Cl2 Fe1 N3 O1 S1].C2 H6 O1'
_chemical_formula_sum 'C16 H24 Cl2 Fe N3 O2 S'
_chemical_formula_weight 449.19
_chemical_name_common
; Benzoylacetone-(S-n-propylisothiosemicarbazonato)iron(III)
 dichloride ethanol solvate
;
_chemical_name_systematic
;
 ?
;
_space_group_IT_number 2
_symmetry_cell_setting triclinic
_symmetry_space_group_name_Hall '-P 1'
_symmetry_space_group_name_H-M 'P -1'
_audit_creation_method SHELXL-97
_cell_angle_alpha 69.460(10)
_cell_angle_beta 71.690(10)
_cell_angle_gamma 68.870(10)
_cell_formula_units_Z 2
_cell_length_a 8.7390(10)
_cell_length_b 11.680(2)
_cell_length_c 11.858(2)
_cell_measurement_reflns_used 25
_cell_measurement_temperature 293(2)
_cell_measurement_theta_max 15.87
_cell_measurement_theta_min 14.94
_cell_volume 1032.5(3)
_computing_cell_refinement 'CAD-4 EXPRESS'
_computing_data_collection 'CAD-4 EXPRESS (Enraf-Nonius, 1994)'
_computing_data_reduction 'XCAD4 (Harms, 1996)'
_computing_molecular_graphics 'ORTEPIII (Burnett & Johnson, 1996) and  PX (P\'ark\'anyi, 1998)'
_computing_publication_material SHELXL97
_computing_structure_refinement 'SHELXL97 (Sheldrick, 1997b)'
_computing_structure_solution 'SHELXS97 (Sheldrick, 1997a)'
_diffrn_ambient_temperature 293(2)
_diffrn_measured_fraction_theta_full 0.994
_diffrn_measured_fraction_theta_max 0.994
_diffrn_measurement_device_type 'Enraf-Nonius CAD-4'
_diffrn_measurement_method \w-2\q
_diffrn_radiation_monochromator graphite
_diffrn_radiation_source 'fine-focus sealed tube'
_diffrn_radiation_type MoK\a
_diffrn_radiation_wavelength 0.710730
_diffrn_reflns_av_R_equivalents 0.012
_diffrn_reflns_av_sigmaI/netI 0.0693
_diffrn_reflns_limit_h_max 12
_diffrn_reflns_limit_h_min -11
_diffrn_reflns_limit_k_max 16
_diffrn_reflns_limit_k_min 0
_diffrn_reflns_limit_l_max 16
_diffrn_reflns_limit_l_min -15
_diffrn_reflns_number 6088
_diffrn_reflns_theta_full 29.42
_diffrn_reflns_theta_max 29.42
_diffrn_reflns_theta_min 2.31
_diffrn_standards_decay_% 0
_diffrn_standards_interval_time 60
_diffrn_standards_number 3
_exptl_absorpt_coefficient_mu 1.104
_exptl_absorpt_correction_T_max 0.895
_exptl_absorpt_correction_T_min 0.859
_exptl_absorpt_correction_type psi-scan
_exptl_absorpt_process_details '(North et al., 1968)'
_exptl_crystal_colour black
_exptl_crystal_density_diffrn 1.445
_exptl_crystal_density_method 'not measured'
_exptl_crystal_description prism
_exptl_crystal_F_000 466
_exptl_crystal_size_max 0.25
_exptl_crystal_size_mid 0.15
_exptl_crystal_size_min 0.10
_refine_diff_density_max 0.453
_refine_diff_density_min -0.382
_refine_ls_extinction_method none
_refine_ls_goodness_of_fit_ref 0.875
_refine_ls_hydrogen_treatment constr
_refine_ls_matrix_type full
_refine_ls_number_parameters 232
_refine_ls_number_reflns 5678
_refine_ls_number_restraints 3
_refine_ls_restrained_S_all 0.875
_refine_ls_R_factor_all 0.101
_refine_ls_R_factor_gt 0.039
_refine_ls_shift/su_max <0.001
_refine_ls_shift/su_mean 0.000
_refine_ls_structure_factor_coef Fsqd
_refine_ls_weighting_details 'calc w = 1/[\s^2^(Fo^2^)+(0.0420P)^2^+0.4248P] where P = (Fo^2^+2Fc^2^)/3'
_refine_ls_weighting_scheme calc
_refine_ls_wR_factor_ref 0.097
_reflns_number_gt 3173
_reflns_number_total 5678
_reflns_threshold_expression I>2\s(I)
_cod_data_source_file na1418.cif
_cod_data_source_block le4f
_cod_original_formula_sum 'C16 H24 Cl2 Fe1 N3 O2 S1'
_cod_database_code 2008936

loop_
_symmetry_equiv_pos_as_xyz
'x, y, z'
'-x, -y, -z'

loop_
_atom_site_label
_atom_site_fract_x
_atom_site_fract_y
_atom_site_fract_z
_atom_site_U_iso_or_equiv
_atom_site_adp_type
_atom_site_calc_flag
_atom_site_refinement_flags
_atom_site_occupancy
_atom_site_disorder_assembly
_atom_site_disorder_group
_atom_site_type_symbol
Fe1 0.12085(5) 0.20099(3) 0.41116(3) 0.04184(11) Uani d . 1 . . Fe
Cl1 0.15153(10) 0.10585(6) 0.26621(7) 0.0599(2) Uani d . 1 . . Cl
Cl2 -0.15155(9) 0.23964(6) 0.50599(7) 0.05565(18) Uani d . 1 . . Cl
S1 0.38051(11) -0.08383(6) 0.72498(8) 0.0646(2) Uani d . 1 . . S
O1 0.1233(3) 0.36492(16) 0.29597(16) 0.0568(5) Uani d . 1 . . O
N1 0.2223(3) 0.03395(19) 0.5298(2) 0.0511(6) Uani d D 1 . . N
H1 0.2102(3) -0.0374(8) 0.5357(2) 0.066 Uiso d RD 1 . . H
N2 0.3191(3) 0.15073(17) 0.59266(19) 0.0471(5) Uani d D 1 . . N
H2 0.3779(7) 0.1624(2) 0.6311(5) 0.061 Uiso d RD 1 . . H
N3 0.2493(3) 0.25130(18) 0.50132(18) 0.0411(5) Uani d . 1 . . N
C1 0.3368(4) -0.2198(2) 0.7186(3) 0.0523(7) Uani d . 1 . . C
H1A 0.2168 -0.2036 0.7293 0.068 Uiso calc R 1 . . H
H1B 0.3922 -0.2375 0.6392 0.068 Uiso calc R 1 . . H
C2 0.2981(3) 0.0381(2) 0.6051(2) 0.0446(6) Uani d . 1 . . C
C3 0.2589(3) 0.3658(2) 0.4893(2) 0.0429(6) Uani d . 1 . . C
C4 0.3377(4) 0.3856(3) 0.5745(3) 0.0565(7) Uani d . 1 . . C
H4A 0.3280 0.4745 0.5557 0.085 Uiso calc R 1 . . H
H4B 0.4542 0.3380 0.5639 0.085 Uiso calc R 1 . . H
H4C 0.2812 0.3568 0.6584 0.085 Uiso calc R 1 . . H
C5 0.1965(3) 0.4710(2) 0.3970(2) 0.0459(6) Uani d . 1 . . C
H5 0.1984 0.5499 0.3975 0.060 Uiso calc R 1 . . H
C6 0.1325(3) 0.4697(2) 0.3056(2) 0.0428(6) Uani d . 1 . . C
C7 0.0735(3) 0.5878(2) 0.2103(2) 0.0437(6) Uani d . 1 . . C
C8 0.0287(4) 0.5799(3) 0.1118(3) 0.0621(8) Uani d . 1 . . C
H8 0.0383 0.5004 0.1052 0.081 Uiso calc R 1 . . H
C9 -0.0300(5) 0.6882(3) 0.0232(3) 0.0762(10) Uani d . 1 . . C
H9 -0.0592 0.6810 -0.0425 0.099 Uiso calc R 1 . . H
C10 -0.0457(4) 0.8064(3) 0.0312(3) 0.0703(9) Uani d . 1 . . C
H10 -0.0843 0.8791 -0.0290 0.091 Uiso calc R 1 . . H
C11 -0.0037(4) 0.8161(3) 0.1292(3) 0.0665(9) Uani d . 1 . . C
H11 -0.0152 0.8959 0.1359 0.086 Uiso calc R 1 . . H
C12 0.0557(4) 0.7078(2) 0.2179(3) 0.0576(7) Uani d . 1 . . C
H12 0.0841 0.7156 0.2837 0.075 Uiso calc R 1 . . H
C21 0.4010(4) -0.3320(2) 0.8206(3) 0.0645(8) Uani d . 1 . . C
H21A 0.5192 -0.3433 0.8122 0.084 Uiso calc R 1 . . H
H21B 0.3411 -0.3146 0.8995 0.084 Uiso calc R 1 . . H
C22 0.3786(6) -0.4532(3) 0.8177(4) 0.0968(13) Uani d . 1 . . C
H22A 0.4206 -0.5222 0.8837 0.145 Uiso calc R 1 . . H
H22B 0.4396 -0.4715 0.7403 0.145 Uiso calc R 1 . . H
H22C 0.2615 -0.4428 0.8274 0.145 Uiso calc R 1 . . H
O13 0.5052(3) 0.1276(2) 0.7612(2) 0.0866(8) Uani d D 1 . . O
H13 0.5897(11) 0.0687(8) 0.7616(2) 0.113 Uiso d RD 1 . . H
C14 0.5318(7) 0.2007(4) 0.8178(4) 0.1277(18) Uani d . 1 . . C
H14A 0.4369 0.2766 0.8146 0.166 Uiso calc R 1 . . H
H14B 0.6294 0.2284 0.7659 0.166 Uiso calc R 1 . . H
C15 0.5553(7) 0.1579(4) 0.9367(4) 0.1241(18) Uani d . 1 . . C
H15A 0.4599 0.1313 0.9920 0.186 Uiso calc R 1 . . H
H15B 0.5679 0.2253 0.9585 0.186 Uiso calc R 1 . . H
H15C 0.6546 0.0871 0.9425 0.186 Uiso calc R 1 . . H

loop_
_atom_site_aniso_label
_atom_site_aniso_U_11
_atom_site_aniso_U_22
_atom_site_aniso_U_33
_atom_site_aniso_U_12
_atom_site_aniso_U_13
_atom_site_aniso_U_23
Fe1 0.0569(2) 0.03132(17) 0.0459(2) -0.01666(15) -0.02489(17) -0.00381(14)
Cl1 0.0818(5) 0.0476(4) 0.0572(4) -0.0050(3) -0.0350(4) -0.0180(3)
Cl2 0.0600(4) 0.0497(4) 0.0651(4) -0.0158(3) -0.0191(4) -0.0192(3)
S1 0.1009(6) 0.0369(3) 0.0743(5) -0.0232(4) -0.0597(5) 0.0036(3)
O1 0.0920(15) 0.0369(9) 0.0537(11) -0.0288(10) -0.0348(11) 0.0015(8)
N1 0.0741(16) 0.0329(10) 0.0589(14) -0.0199(10) -0.0373(12) -0.0018(9)
N2 0.0631(14) 0.0321(10) 0.0573(13) -0.0145(10) -0.0345(11) -0.0049(9)
N3 0.0512(13) 0.0305(9) 0.0464(12) -0.0114(9) -0.0230(10) -0.0050(8)
C1 0.0647(18) 0.0366(13) 0.0628(18) -0.0177(12) -0.0261(14) -0.0071(12)
C2 0.0573(16) 0.0324(12) 0.0499(14) -0.0139(11) -0.0251(13) -0.0045(10)
C3 0.0458(15) 0.0369(12) 0.0514(15) -0.0125(11) -0.0166(12) -0.0120(11)
C4 0.0708(19) 0.0421(14) 0.0722(19) -0.0166(13) -0.0380(16) -0.0129(13)
C5 0.0571(16) 0.0325(12) 0.0547(15) -0.0163(11) -0.0203(13) -0.0082(11)
C6 0.0469(15) 0.0340(12) 0.0467(14) -0.0143(11) -0.0106(12) -0.0064(10)
C7 0.0490(15) 0.0361(12) 0.0447(14) -0.0169(11) -0.0098(12) -0.0045(11)
C8 0.094(2) 0.0401(14) 0.0602(18) -0.0180(15) -0.0345(17) -0.0073(13)
C9 0.120(3) 0.0522(18) 0.066(2) -0.0196(19) -0.050(2) -0.0057(15)
C10 0.094(2) 0.0448(16) 0.066(2) -0.0119(16) -0.0357(19) 0.0011(14)
C11 0.091(2) 0.0364(14) 0.072(2) -0.0163(15) -0.0315(18) -0.0030(14)
C12 0.080(2) 0.0397(14) 0.0597(17) -0.0197(14) -0.0277(16) -0.0071(12)
C21 0.073(2) 0.0388(15) 0.079(2) -0.0157(14) -0.0286(17) -0.0022(14)
C22 0.129(3) 0.0454(18) 0.113(3) -0.036(2) -0.022(3) -0.0095(19)
O13 0.0952(18) 0.0545(12) 0.139(2) 0.0027(12) -0.0779(17) -0.0383(14)
C14 0.201(6) 0.104(3) 0.111(4) -0.033(3) -0.086(4) -0.031(3)
C15 0.190(5) 0.104(3) 0.110(4) -0.046(3) -0.077(4) -0.020(3)

loop_
_atom_type_symbol
_atom_type_description
_atom_type_scat_dispersion_real
_atom_type_scat_dispersion_imag
_atom_type_scat_source
C C 0.0033 0.0016 'International Tables Vol C Tables 4.2.6.8 and 6.1.1.4'
H H 0.0000 0.0000 'International Tables Vol C Tables 4.2.6.8 and 6.1.1.4'
Fe Fe 0.3463 0.8444 'International Tables Vol C Tables 4.2.6.8 and 6.1.1.4'
Cl Cl 0.1484 0.1585 'International Tables Vol C Tables 4.2.6.8 and 6.1.1.4'
S S 0.1246 0.1234 'International Tables Vol C Tables 4.2.6.8 and 6.1.1.4'
O O 0.0106 0.0060 'International Tables Vol C Tables 4.2.6.8 and 6.1.1.4'
N N 0.0061 0.0033 'International Tables Vol C Tables 4.2.6.8 and 6.1.1.4'

loop_
_geom_angle_atom_site_label_1
_geom_angle_atom_site_label_2
_geom_angle_atom_site_label_3
_geom_angle
_geom_angle_publ_flag
N1 Fe1 Cl1 93.59(6) yes
N1 Fe1 N3 75.12(8) yes
O1 Fe1 N3 83.91(7) yes
O1 Fe1 Cl1 94.56(6) yes
N3 Fe1 Cl1 144.63(7) yes
O1 Fe1 N1 153.76(9) yes
Cl2 Fe1 Cl1 106.11(3) yes
N1 Fe1 Cl2 101.01(7) yes
N3 Fe1 Cl2 108.91(6) yes
O1 Fe1 Cl2 100.58(7) yes
C2 S1 C1 103.32(12) ?
C6 O1 Fe1 133.06(16) ?
C2 N1 Fe1 118.34(17) ?
C2 N2 N3 114.91(19) ?
C3 N3 N2 117.41(19) ?
C3 N3 Fe1 128.58(16) ?
N2 N3 Fe1 113.73(14) ?
C21 C1 S1 108.01(19) ?
N1 C2 N2 117.6(2) ?
N1 C2 S1 129.23(19) ?
N2 C2 S1 113.22(17) ?
N3 C3 C5 120.8(2) ?
N3 C3 C4 120.8(2) ?
C5 C3 C4 118.4(2) ?
C6 C5 C3 126.6(2) ?
O1 C6 C5 122.1(2) ?
O1 C6 C7 116.2(2) ?
C5 C6 C7 121.7(2) ?
C8 C7 C12 117.9(2) ?
C8 C7 C6 119.7(2) ?
C12 C7 C6 122.4(2) ?
C9 C8 C7 121.0(3) ?
C10 C9 C8 120.6(3) ?
C9 C10 C11 119.3(3) ?
C10 C11 C12 120.3(3) ?
C11 C12 C7 120.9(3) ?
C22 C21 C1 111.8(3) ?
O13 C14 C15 123.4(4) ?

loop_
_geom_bond_atom_site_label_1
_geom_bond_atom_site_label_2
_geom_bond_site_symmetry_2
_geom_bond_distance
_geom_bond_publ_flag
Fe1 N1 . 2.045(2) yes
Fe1 N3 . 2.102(2) yes
Fe1 O1 . 1.926(2) yes
Fe1 Cl1 . 2.2580(10) yes
Fe1 Cl2 . 2.2440(10) yes
S1 C2 . 1.747(2) ?
S1 C1 . 1.793(2) ?
O1 C6 . 1.301(3) ?
N1 C2 . 1.289(3) ?
N2 C2 . 1.344(3) ?
N2 N3 . 1.389(3) ?
N3 C3 . 1.325(3) ?
C1 C21 . 1.509(4) ?
C3 C5 . 1.398(3) ?
C3 C4 . 1.505(3) ?
C5 C6 . 1.373(3) ?
C6 C7 . 1.485(3) ?
C7 C8 . 1.384(4) ?
C7 C12 . 1.386(3) ?
C8 C9 . 1.380(4) ?
C9 C10 . 1.371(4) ?
C10 C11 . 1.375(4) ?
C11 C12 . 1.383(4) ?
C21 C22 . 1.510(4) ?
O13 C14 . 1.371(4) ?
C14 C15 . 1.375(6) ?

loop_
_geom_hbond_atom_site_label_D
_geom_hbond_atom_site_label_H
_geom_hbond_atom_site_label_A
_geom_hbond_site_symmetry_A
_geom_hbond_distance_DH
_geom_hbond_distance_HA
_geom_hbond_distance_DA
_geom_hbond_angle_DHA
_geom_hbond_publ_flag
N1 H1 Cl2 2_556 0.85 2.82 3.649(2) 165 yes
N2 H2 O13 1_555 0.86 2.02 2.838(3) 159 yes
O13 H13 Cl1 2_656 0.81 2.46 3.264(2) 172 yes

loop_
_geom_torsion_atom_site_label_1
_geom_torsion_atom_site_label_2
_geom_torsion_atom_site_label_3
_geom_torsion_atom_site_label_4
_geom_torsion
N1 Fe1 O1 C6 -62.1(3)
N3 Fe1 O1 C6 -25.3(2)
Cl2 Fe1 O1 C6 82.8(2)
Cl1 Fe1 O1 C6 -169.8(2)
O1 Fe1 N1 C2 43.5(3)
N3 Fe1 N1 C2 5.4(2)
Cl2 Fe1 N1 C2 -101.4(2)
Cl1 Fe1 N1 C2 151.4(2)
C2 N2 N3 C3 176.7(2)
C2 N2 N3 Fe1 2.2(3)
O1 Fe1 N3 C3 18.3(2)
N1 Fe1 N3 C3 -177.6(2)
Cl2 Fe1 N3 C3 -80.8(2)
Cl1 Fe1 N3 C3 107.6(2)
O1 Fe1 N3 N2 -167.97(18)
N1 Fe1 N3 N2 -3.87(16)
Cl2 Fe1 N3 N2 92.90(16)
Cl1 Fe1 N3 N2 -78.66(19)
C2 S1 C1 C21 -179.2(2)
Fe1 N1 C2 N2 -6.1(4)
Fe1 N1 C2 S1 173.85(16)
N3 N2 C2 N1 2.4(4)
N3 N2 C2 S1 -177.59(17)
C1 S1 C2 N1 0.6(3)
C1 S1 C2 N2 -179.5(2)
N2 N3 C3 C5 177.9(2)
Fe1 N3 C3 C5 -8.6(4)
N2 N3 C3 C4 -1.9(4)
Fe1 N3 C3 C4 171.6(2)
N3 C3 C5 C6 -5.2(4)
C4 C3 C5 C6 174.7(3)
Fe1 O1 C6 C5 21.5(4)
Fe1 O1 C6 C7 -159.87(18)
C3 C5 C6 O1 0.1(4)
C3 C5 C6 C7 -178.4(3)
O1 C6 C7 C8 -6.2(4)
C5 C6 C7 C8 172.4(3)
O1 C6 C7 C12 171.5(3)
C5 C6 C7 C12 -9.9(4)
C12 C7 C8 C9 0.8(5)
C6 C7 C8 C9 178.6(3)
C7 C8 C9 C10 -0.2(6)
C8 C9 C10 C11 -0.6(6)
C9 C10 C11 C12 0.8(6)
C10 C11 C12 C7 -0.2(5)
C8 C7 C12 C11 -0.6(5)
C6 C7 C12 C11 -178.3(3)
S1 C1 C21 C22 -176.7(3)
